data_2239082
loop_
_publ_author_name
'Sreenivasa, S.'
'Palakshamurthy, B. S.'
'Madankumar, S.'
'Lokanath, N. K.'
'Suchetan, P. A.'

_publ_section_title
;
 <i>N</i>-(4-Methoxybenzoyl)-2-methylbenzenesulfonamide
;
_journal_coeditor_code HB7188
_journal_issue 2
_journal_name_full 'Acta Crystallographica Section E'
_journal_page_first o193
_journal_paper_doi 10.1107/S1600536814001354
_journal_volume 70
_journal_year 2014
_chemical_formula_iupac 'C15 H15 N O4 S'
_chemical_formula_moiety 'C15 H15 N O4 S'
_chemical_formula_sum 'C15 H15 N O4 S'
_chemical_formula_weight 305.34
_chemical_melting_point 447
_chemical_name_systematic
;
<i>N</i>-(4-Methoxybenzoyl)-2-methylbenzenesulfonamide
;
_space_group_IT_number 15
_symmetry_cell_setting monoclinic
_symmetry_space_group_name_Hall '-C 2yc'
_symmetry_space_group_name_H-M 'C 1 2/c 1'
_atom_sites_solution_hydrogens geom
_atom_sites_solution_primary direct
_atom_sites_solution_secondary difmap
_audit_creation_method SHELXL-97
_cell_angle_alpha 90.00
_cell_angle_beta 101.211(3)
_cell_angle_gamma 90.00
_cell_formula_units_Z 8
_cell_length_a 21.807(2)
_cell_length_b 7.3521(8)
_cell_length_c 18.602(2)
_cell_measurement_reflns_used 25
_cell_measurement_temperature 293(2)
_cell_measurement_theta_max 64.7
_cell_measurement_theta_min 4.1
_cell_volume 2925.5(5)
_computing_cell_refinement 'SAINT-Plus (Bruker, 2009)'
_computing_data_collection 'APEX2 (Bruker, 2009)'
_computing_data_reduction 'SAINT-Plus (Bruker, 2009)'
_computing_molecular_graphics 'Mercury (Macrae <i>et al.</i>, 2008)'
_computing_publication_material 'SHELXL-97 (Sheldrick, 2008)'
_computing_structure_refinement 'SHELXL-97 (Sheldrick, 2008)'
_computing_structure_solution 'SHELXS-97 (Sheldrick, 2008)'
_diffrn_ambient_temperature 293(2)
_diffrn_measured_fraction_theta_full 0.978
_diffrn_measured_fraction_theta_max 0.979
_diffrn_measurement_device_type 'Bruker APEXII CCD'
_diffrn_measurement_method 'phi and \f scans'
_diffrn_radiation_monochromator graphite
_diffrn_radiation_source 'fine-focus sealed tube'
_diffrn_radiation_type CuK\a
_diffrn_radiation_wavelength 1.54178
_diffrn_reflns_av_R_equivalents 0.0604
_diffrn_reflns_av_sigmaI/netI 0.0562
_diffrn_reflns_limit_h_max 24
_diffrn_reflns_limit_h_min -25
_diffrn_reflns_limit_k_max 8
_diffrn_reflns_limit_k_min -7
_diffrn_reflns_limit_l_max 21
_diffrn_reflns_limit_l_min -20
_diffrn_reflns_number 16411
_diffrn_reflns_theta_full 64.72
_diffrn_reflns_theta_max 64.72
_diffrn_reflns_theta_min 4.13
_diffrn_standards_decay_% 1
_diffrn_standards_interval_count 120
_diffrn_standards_number 3
_exptl_absorpt_coefficient_mu 2.110
_exptl_absorpt_correction_T_max 0.629
_exptl_absorpt_correction_T_min 0.504
_exptl_absorpt_correction_type multi-scan
_exptl_absorpt_process_details '(SADABS; Bruker, 2009)'
_exptl_crystal_colour Colourless
_exptl_crystal_density_diffrn 1.387
_exptl_crystal_density_method 'not measured'
_exptl_crystal_description Prism
_exptl_crystal_F_000 1280
_exptl_crystal_size_max 0.38
_exptl_crystal_size_mid 0.29
_exptl_crystal_size_min 0.22
_refine_diff_density_max 0.344
_refine_diff_density_min -0.507
_refine_ls_extinction_method none
_refine_ls_goodness_of_fit_ref 0.918
_refine_ls_hydrogen_treatment mixed
_refine_ls_matrix_type full
_refine_ls_number_parameters 196
_refine_ls_number_reflns 2431
_refine_ls_number_restraints 0
_refine_ls_restrained_S_all 0.918
_refine_ls_R_factor_all 0.0715
_refine_ls_R_factor_gt 0.0462
_refine_ls_shift/su_max 0.000
_refine_ls_shift/su_mean 0.000
_refine_ls_structure_factor_coef Fsqd
_refine_ls_weighting_details 'calc w=1/[\s^2^(Fo^2^)+(0.0923P)^2^+2.3453P] where P=(Fo^2^+2Fc^2^)/3'
_refine_ls_weighting_scheme calc
_refine_ls_wR_factor_gt 0.1190
_refine_ls_wR_factor_ref 0.1217
_reflns_number_gt 2174
_reflns_number_total 2431
_reflns_threshold_expression I>2\s(I)
_cod_data_source_file hb7188sup1.cif
_cod_data_source_block I
_cod_original_cell_volume 2925.4(5)
_cod_original_sg_symbol_H-M 'C 2/c'
_cod_database_code 2239082
_cod_database_fobs_code 2239082

loop_
_symmetry_equiv_pos_as_xyz
'x, y, z'
'-x, y, -z+1/2'
'x+1/2, y+1/2, z'
'-x+1/2, y+1/2, -z+1/2'
'-x, -y, -z'
'x, -y, z-1/2'
'-x+1/2, -y+1/2, -z'
'x+1/2, -y+1/2, z-1/2'

loop_
_atom_site_type_symbol
_atom_site_label
_atom_site_fract_x
_atom_site_fract_y
_atom_site_fract_z
_atom_site_U_iso_or_equiv
_atom_site_adp_type
_atom_site_calc_flag
_atom_site_refinement_flags
_atom_site_occupancy
_atom_site_symmetry_multiplicity
H H1 0.0708(12) 0.197(3) 0.2813(15) 0.051(7) Uiso d . 1 1
S S1 0.02647(2) 0.20056(7) 0.37394(2) 0.0326(2) Uani d . 1 1
O O2 -0.02356(6) 0.2872(2) 0.32370(7) 0.0408(4) Uani d . 1 1
O O1 0.01308(8) 0.0360(2) 0.40868(8) 0.0499(4) Uani d . 1 1
O O3 0.15501(7) 0.0483(2) 0.41305(7) 0.0464(4) Uani d . 1 1
C C8 0.17364(9) 0.0372(3) 0.29109(9) 0.0335(4) Uani d . 1 1
N N1 0.07872(7) 0.1589(2) 0.32300(8) 0.0346(4) Uani d . 1 1
O O4 0.28653(7) -0.0475(2) 0.13921(8) 0.0512(4) Uani d . 1 1
C C13 0.14633(9) 0.0201(3) 0.21740(10) 0.0395(5) Uani d . 1 1
H H13 0.1031 0.0286 0.2031 0.047 Uiso calc R 1 1
C C6 0.07042(10) 0.2955(3) 0.51353(10) 0.0406(5) Uani d . 1 1
H H6 0.0606 0.1764 0.5238 0.049 Uiso calc R 1 1
C C12 0.18241(10) -0.0093(3) 0.16511(10) 0.0399(5) Uani d . 1 1
H H12 0.1636 -0.0204 0.1160 0.048 Uiso calc R 1 1
C C2 0.07397(9) 0.5358(3) 0.42381(10) 0.0372(5) Uani d . 1 1
C C1 0.06024(8) 0.3584(3) 0.44137(9) 0.0317(4) Uani d . 1 1
C C7 0.13675(9) 0.0789(3) 0.34846(9) 0.0341(4) Uani d . 1 1
C C11 0.24672(10) -0.0224(3) 0.18620(10) 0.0372(5) Uani d . 1 1
C C10 0.27437(10) -0.0116(3) 0.26017(10) 0.0439(5) Uani d . 1 1
H H10 0.3175 -0.0233 0.2746 0.053 Uiso calc R 1 1
C C3 0.09891(10) 0.6503(3) 0.48231(12) 0.0476(5) Uani d . 1 1
H H3 0.1087 0.7699 0.4729 0.057 Uiso calc R 1 1
C C4 0.10915(10) 0.5888(3) 0.55374(11) 0.0488(6) Uani d . 1 1
H H4 0.1257 0.6677 0.5917 0.059 Uiso calc R 1 1
C C9 0.23797(10) 0.0164(3) 0.31184(10) 0.0402(5) Uani d . 1 1
H H9 0.2566 0.0214 0.3612 0.048 Uiso calc R 1 1
C C5 0.09543(11) 0.4140(4) 0.56954(10) 0.0484(6) Uani d . 1 1
H H5 0.1029 0.3744 0.6179 0.058 Uiso calc R 1 1
C C14 0.06366(13) 0.6127(3) 0.34685(11) 0.0543(6) Uani d . 1 1
H H14A 0.0891 0.5479 0.3188 0.082 Uiso calc R 1 1
H H14B 0.0749 0.7392 0.3489 0.082 Uiso calc R 1 1
H H14C 0.0204 0.5999 0.3240 0.082 Uiso calc R 1 1
C C15 0.25999(13) -0.0489(5) 0.06265(12) 0.0653(8) Uani d . 1 1
H H15A 0.2278 -0.1398 0.0529 0.098 Uiso calc R 1 1
H H15B 0.2920 -0.0762 0.0354 0.098 Uiso calc R 1 1
H H15C 0.2423 0.0682 0.0483 0.098 Uiso calc R 1 1

loop_
_atom_site_aniso_label
_atom_site_aniso_U_11
_atom_site_aniso_U_22
_atom_site_aniso_U_33
_atom_site_aniso_U_12
_atom_site_aniso_U_13
_atom_site_aniso_U_23
S1 0.0365(3) 0.0348(3) 0.0268(3) -0.00716(18) 0.00702(19) -0.00524(15)
O2 0.0324(7) 0.0554(10) 0.0325(6) 0.0007(6) 0.0010(5) -0.0104(6)
O1 0.0681(10) 0.0406(10) 0.0444(8) -0.0208(8) 0.0191(7) -0.0039(6)
O3 0.0543(9) 0.0550(10) 0.0273(7) 0.0034(7) 0.0017(6) 0.0049(6)
C8 0.0386(10) 0.0296(11) 0.0303(9) 0.0028(8) 0.0019(7) -0.0019(7)
N1 0.0392(9) 0.0399(10) 0.0253(7) 0.0049(7) 0.0074(6) 0.0007(6)
O4 0.0439(8) 0.0725(12) 0.0379(7) 0.0054(8) 0.0095(6) -0.0081(7)
C13 0.0351(10) 0.0450(13) 0.0345(10) 0.0073(9) -0.0032(8) -0.0057(8)
C6 0.0489(11) 0.0422(13) 0.0307(9) -0.0017(9) 0.0075(8) -0.0004(8)
C12 0.0430(11) 0.0445(12) 0.0287(9) 0.0080(9) -0.0013(7) -0.0074(8)
C2 0.0403(10) 0.0341(12) 0.0357(9) 0.0005(9) 0.0034(7) -0.0032(8)
C1 0.0326(9) 0.0352(11) 0.0266(8) -0.0011(8) 0.0046(6) -0.0040(7)
C7 0.0403(10) 0.0304(11) 0.0302(9) -0.0022(8) 0.0035(7) -0.0012(7)
C11 0.0396(10) 0.0358(12) 0.0356(9) 0.0046(8) 0.0059(8) -0.0039(7)
C10 0.0332(10) 0.0562(15) 0.0388(10) 0.0049(9) -0.0020(8) -0.0069(9)
C3 0.0514(12) 0.0351(12) 0.0534(12) -0.0048(10) 0.0030(9) -0.0116(9)
C4 0.0499(12) 0.0511(15) 0.0420(11) -0.0006(11) 0.0004(9) -0.0205(9)
C9 0.0414(11) 0.0449(13) 0.0301(9) 0.0061(9) -0.0039(7) -0.0031(8)
C5 0.0545(12) 0.0619(16) 0.0267(9) 0.0014(11) 0.0027(8) -0.0083(9)
C14 0.0776(16) 0.0396(14) 0.0432(11) -0.0074(12) 0.0051(10) 0.0074(9)
C15 0.0629(15) 0.099(2) 0.0353(11) 0.0046(15) 0.0129(10) -0.0059(11)

loop_
_atom_type_symbol
_atom_type_description
_atom_type_scat_dispersion_real
_atom_type_scat_dispersion_imag
_atom_type_scat_source
C C 0.0181 0.0091 'International Tables Vol C Tables 4.2.6.8 and 6.1.1.4'
H H 0.0000 0.0000 'International Tables Vol C Tables 4.2.6.8 and 6.1.1.4'
N N 0.0311 0.0180 'International Tables Vol C Tables 4.2.6.8 and 6.1.1.4'
O O 0.0492 0.0322 'International Tables Vol C Tables 4.2.6.8 and 6.1.1.4'
S S 0.3331 0.5567 'International Tables Vol C Tables 4.2.6.8 and 6.1.1.4'

loop_
_geom_angle_atom_site_label_1
_geom_angle_atom_site_label_2
_geom_angle_atom_site_label_3
_geom_angle
O1 S1 O2 118.20(10)
O1 S1 N1 109.14(9)
O2 S1 N1 103.34(8)
O1 S1 C1 109.25(9)
O2 S1 C1 109.27(9)
N1 S1 C1 107.00(8)
C13 C8 C9 118.68(18)
C13 C8 C7 122.57(18)
C9 C8 C7 118.75(16)
C7 N1 S1 124.60(13)
C7 N1 H1 118.8(19)
S1 N1 H1 116.3(19)
C11 O4 C15 117.14(17)
C12 C13 C8 121.00(18)
C12 C13 H13 119.5
C8 C13 H13 119.5
C5 C6 C1 118.7(2)
C5 C6 H6 120.6
C1 C6 H6 120.6
C13 C12 C11 119.69(17)
C13 C12 H12 120.2
C11 C12 H12 120.2
C1 C2 C3 116.76(18)
C1 C2 C14 124.95(17)
C3 C2 C14 118.3(2)
C2 C1 C6 122.33(17)
C2 C1 S1 121.98(13)
C6 C1 S1 115.67(16)
O3 C7 N1 121.18(17)
O3 C7 C8 123.64(18)
N1 C7 C8 115.18(15)
O4 C11 C12 124.46(17)
O4 C11 C10 115.78(18)
C12 C11 C10 119.75(18)
C9 C10 C11 120.05(19)
C9 C10 H10 120.0
C11 C10 H10 120.0
C4 C3 C2 121.2(2)
C4 C3 H3 119.4
C2 C3 H3 119.4
C5 C4 C3 120.98(19)
C5 C4 H4 119.5
C3 C4 H4 119.5
C10 C9 C8 120.73(17)
C10 C9 H9 119.6
C8 C9 H9 119.6
C4 C5 C6 120.05(19)
C4 C5 H5 120.0
C6 C5 H5 120.0
C2 C14 H14A 109.5
C2 C14 H14B 109.5
H14A C14 H14B 109.5
C2 C14 H14C 109.5
H14A C14 H14C 109.5
H14B C14 H14C 109.5
O4 C15 H15A 109.5
O4 C15 H15B 109.5
H15A C15 H15B 109.5
O4 C15 H15C 109.5
H15A C15 H15C 109.5
H15B C15 H15C 109.5

loop_
_geom_bond_atom_site_label_1
_geom_bond_atom_site_label_2
_geom_bond_distance
S1 O1 1.4283(15)
S1 O2 1.4398(14)
S1 N1 1.6461(16)
S1 C1 1.7613(18)
O3 C7 1.211(2)
C8 C13 1.390(2)
C8 C9 1.389(3)
C8 C7 1.488(3)
N1 C7 1.392(2)
N1 H1 0.81(3)
O4 C11 1.359(2)
O4 C15 1.429(3)
C13 C12 1.382(3)
C13 H13 0.9300
C6 C5 1.386(3)
C6 C1 1.396(3)
C6 H6 0.9300
C12 C11 1.384(3)
C12 H12 0.9300
C2 C1 1.391(3)
C2 C3 1.399(3)
C2 C14 1.515(3)
C11 C10 1.393(3)
C10 C9 1.376(3)
C10 H10 0.9300
C3 C4 1.380(3)
C3 H3 0.9300
C4 C5 1.364(4)
C4 H4 0.9300
C9 H9 0.9300
C5 H5 0.9300
C14 H14A 0.9600
C14 H14B 0.9600
C14 H14C 0.9600
C15 H15A 0.9600
C15 H15B 0.9600
C15 H15C 0.9600

loop_
_geom_hbond_atom_site_label_D
_geom_hbond_atom_site_label_H
_geom_hbond_atom_site_label_A
_geom_hbond_site_symmetry_A
_geom_hbond_distance_DH
_geom_hbond_distance_HA
_geom_hbond_distance_DA
_geom_hbond_angle_DHA
N1 H1 O2 2_555 0.81(3) 2.16(3) 2.917(2) 164(3)
C13 H13 O2 2_555 0.93 2.56 3.288(3) 136

loop_
_geom_torsion_atom_site_label_1
_geom_torsion_atom_site_label_2
_geom_torsion_atom_site_label_3
_geom_torsion_atom_site_label_4
_geom_torsion
O1 S1 N1 C7 -55.03(19)
O2 S1 N1 C7 178.35(16)
C1 S1 N1 C7 63.07(19)
C9 C8 C13 C12 -2.7(3)
C7 C8 C13 C12 176.6(2)
C8 C13 C12 C11 0.1(3)
C3 C2 C1 C6 0.1(3)
C14 C2 C1 C6 -179.6(2)
C3 C2 C1 S1 178.06(16)
C14 C2 C1 S1 -1.6(3)
C5 C6 C1 C2 -0.4(3)
C5 C6 C1 S1 -178.41(16)
O1 S1 C1 C2 -175.20(16)
O2 S1 C1 C2 -44.48(18)
N1 S1 C1 C2 66.76(18)
O1 S1 C1 C6 2.85(18)
O2 S1 C1 C6 133.58(15)
N1 S1 C1 C6 -115.18(16)
S1 N1 C7 O3 -6.6(3)
S1 N1 C7 C8 174.04(14)
C13 C8 C7 O3 159.9(2)
C9 C8 C7 O3 -20.8(3)
C13 C8 C7 N1 -20.8(3)
C9 C8 C7 N1 158.54(19)
C15 O4 C11 C12 4.1(3)
C15 O4 C11 C10 -176.6(2)
C13 C12 C11 O4 -178.6(2)
C13 C12 C11 C10 2.1(3)
O4 C11 C10 C9 179.1(2)
C12 C11 C10 C9 -1.6(4)
C1 C2 C3 C4 0.0(3)
C14 C2 C3 C4 179.7(2)
C2 C3 C4 C5 0.2(4)
C11 C10 C9 C8 -1.1(4)
C13 C8 C9 C10 3.2(3)
C7 C8 C9 C10 -176.1(2)
C3 C4 C5 C6 -0.4(3)
C1 C6 C5 C4 0.5(3)
